data_4102605
loop_
_publ_author_name
'Georg Jansen'
'Bj\"orn Kahlert'
'Frank-Gerrit Kl\"arner'
'Roland Boese'
'Dieter Bl\"aser'

_publ_contact_author
;
         Prof. Dr. Boese, Roland
         Fachbereich Chemie der
         Universit\"at Duisburg-Essen
         Campus Essen Universit\"atsstr. 7
         D-45117 Essen, Germany
;
_publ_contact_author_email roland.boese@.uni-due.de
_publ_contact_author_fax '++49 (0)201 183 2535'
_publ_contact_author_phone '++49 (0)201 183 2416'
_publ_section_title
;
 Intramolecular Electronic Interactions between Nonconjugated Arene and
 Quinone Chromophores
;
_journal_name_full 'Journal of the American Chemical Society'
_journal_page_first 8581
_journal_page_last 8592
_journal_paper_doi 10.1021/ja910362j
_journal_volume 132
_journal_year 2010
_chemical_formula_sum 'C23 H16 Br2 O4'
_chemical_formula_weight 516.18
_chemical_name_systematic
; 
 1,4-Diacetoxy-8,9-dibromo-5,12-dihydro-5,12-methanotetracene  
;
_space_group_IT_number 61
_symmetry_cell_setting orthorhombic
_symmetry_space_group_name_Hall '-P 2ac 2ab'
_symmetry_space_group_name_H-M 'P b c a'
_atom_sites_solution_hydrogens geom
_atom_sites_solution_primary direct
_atom_sites_solution_secondary difmap
_audit_creation_method SHELXL-97
_cell_angle_alpha 90.00
_cell_angle_beta 90.00
_cell_angle_gamma 90.00
_cell_formula_units_Z 8
_cell_length_a 20.708(10)
_cell_length_b 7.698(4)
_cell_length_c 25.356(12)
_cell_measurement_reflns_used 7287
_cell_measurement_temperature 223(2)
_cell_measurement_theta_max 23.68
_cell_measurement_theta_min 2.94
_cell_volume 4042(3)
_computing_cell_refinement 'BRUKER AXS SMART APEX 2 Vers. 2.0-2 2006'
_computing_data_collection 'BRUKER AXS SMART APEX 2 Vers. 2.0-2 2006'
_computing_data_reduction 'BRUKER AXS SMART APEX 2 Vers. 2.0-2 2006'
_computing_molecular_graphics 'BRUKER AXS SHELXTL Vers. 6.12'
_computing_publication_material 'BRUKER AXS SHELXTL Vers. 6.12'
_computing_structure_refinement 'BRUKER AXS SHELXTL Vers. 6.12'
_computing_structure_solution 'BRUKER AXS SMART APEX 2 Vers. 2.0-2 2006'
_diffrn_ambient_temperature 223(2)
_diffrn_measured_fraction_theta_full 0.981
_diffrn_measured_fraction_theta_max 0.981
_diffrn_radiation_monochromator graphite
_diffrn_radiation_source 'fine-focus sealed tube'
_diffrn_radiation_type MoK\a
_diffrn_radiation_wavelength 0.71073
_diffrn_reflns_av_R_equivalents 0.0697
_diffrn_reflns_av_sigmaI/netI 0.0680
_diffrn_reflns_limit_h_max 27
_diffrn_reflns_limit_h_min -27
_diffrn_reflns_limit_k_max 7
_diffrn_reflns_limit_k_min -10
_diffrn_reflns_limit_l_max 33
_diffrn_reflns_limit_l_min -33
_diffrn_reflns_number 24507
_diffrn_reflns_theta_full 28.37
_diffrn_reflns_theta_max 28.37
_diffrn_reflns_theta_min 1.88
_exptl_absorpt_coefficient_mu 4.039
_exptl_absorpt_correction_T_max 0.98
_exptl_absorpt_correction_T_min 0.64
_exptl_absorpt_correction_type multi-scan
_exptl_absorpt_process_details
; 
 BRUKER AXS SMART APEX 2 Vers. 3.0-2009
 R.H. Blessing, Acta Cryst. (1995) A51 33-38 
;
_exptl_crystal_colour colorless
_exptl_crystal_density_diffrn 1.697
_exptl_crystal_density_method 'not measured'
_exptl_crystal_description plate
_exptl_crystal_F_000 2048
_exptl_crystal_size_max 0.18
_exptl_crystal_size_mid 0.11
_exptl_crystal_size_min 0.07
_refine_diff_density_max 0.348
_refine_diff_density_min -0.432
_refine_diff_density_rms 0.077
_refine_ls_extinction_method none
_refine_ls_goodness_of_fit_ref 0.992
_refine_ls_hydrogen_treatment
;
 Riding model on idealized geometrics 
 with the 1.2 fold (1.5 fold for methyl 
 and hydroxy groups) isotropic displacement 
 parameters of the equivalent Uij of the 
 corresponding carbon atom
;
_refine_ls_matrix_type full
_refine_ls_number_parameters 262
_refine_ls_number_reflns 4976
_refine_ls_number_restraints 0
_refine_ls_restrained_S_all 0.992
_refine_ls_R_factor_all 0.1178
_refine_ls_R_factor_gt 0.0376
_refine_ls_shift/su_max 0.002
_refine_ls_shift/su_mean 0.000
_refine_ls_structure_factor_coef Fsqd
_refine_ls_weighting_details 'calc w=1/[\s^2^(Fo^2^)+(0.0286P)^2^+5.0895P] where P=(Fo^2^+2Fc^2^)/3'
_refine_ls_weighting_scheme calc
_refine_ls_wR_factor_gt 0.0758
_refine_ls_wR_factor_ref 0.1008
_reflns_number_gt 2536
_reflns_number_total 4976
_reflns_threshold_expression >2sigma(I)
_cod_data_source_file ja910362j_si_002.cif
_cod_data_source_block abrklnm
_cod_database_code 4102605

loop_
_symmetry_equiv_pos_as_xyz
'x, y, z'
'-x+1/2, -y, z+1/2'
'-x, y+1/2, -z+1/2'
'x+1/2, -y+1/2, -z'
'-x, -y, -z'
'x-1/2, y, -z-1/2'
'x, -y-1/2, z-1/2'
'-x-1/2, y-1/2, z'

loop_
_atom_site_label
_atom_site_type_symbol
_atom_site_fract_x
_atom_site_fract_y
_atom_site_fract_z
_atom_site_U_iso_or_equiv
_atom_site_adp_type
_atom_site_occupancy
_atom_site_symmetry_multiplicity
_atom_site_calc_flag
_atom_site_refinement_flags
Br1 Br 1.14666(2) 0.04232(7) 1.065089(17) 0.05769(15) Uani 1 1 d .
Br2 Br 1.04859(2) 0.22653(8) 0.976251(19) 0.06843(18) Uani 1 1 d .
O1 O 1.34205(10) 0.2030(4) 0.70354(10) 0.0445(7) Uani 1 1 d .
O2 O 1.25579(14) 0.1254(5) 0.75031(13) 0.0741(10) Uani 1 1 d .
O3 O 1.50510(11) -0.0519(3) 0.86039(10) 0.0441(7) Uani 1 1 d .
O4 O 1.58498(14) 0.1144(5) 0.83076(16) 0.0868(12) Uani 1 1 d .
C1 C 1.38191(16) 0.1396(5) 0.74433(15) 0.0395(9) Uani 1 1 d .
C2 C 1.41274(17) -0.0186(5) 0.73693(16) 0.0445(10) Uani 1 1 d .
H2 H 1.4055 -0.0833 0.7060 0.053 Uiso 1 1 d R
C3 C 1.45395(17) -0.0801(5) 0.77525(16) 0.0431(10) Uani 1 1 d .
H3 H 1.4752 -0.1869 0.7705 0.052 Uiso 1 1 d R
C4 C 1.46421(15) 0.0154(5) 0.82095(15) 0.0386(9) Uani 1 1 d .
C5 C 1.43272(16) 0.3027(5) 0.87331(15) 0.0399(9) Uani 1 1 d .
H5 H 1.4690 0.2981 0.8987 0.048 Uiso 1 1 d R
C6 C 1.34131(16) 0.2286(5) 0.94222(14) 0.0350(8) Uani 1 1 d .
H6 H 1.3696 0.1853 0.9681 0.042 Uiso 1 1 d R
C7 C 1.24577(19) 0.1569(5) 0.99736(14) 0.0392(9) Uani 1 1 d .
H7 H 1.2729 0.1100 1.0234 0.047 Uiso 1 1 d R
C8 C 1.18042(18) 0.1545(5) 1.00460(15) 0.0393(9) Uani 1 1 d .
C9 C 1.13947(17) 0.2282(5) 0.96634(15) 0.0407(9) Uani 1 1 d .
C10 C 1.16419(16) 0.3002(5) 0.92135(14) 0.0367(9) Uani 1 1 d .
H10 H 1.1362 0.3502 0.8965 0.044 Uiso 1 1 d R
C11 C 1.25760(17) 0.3650(5) 0.86373(15) 0.0366(9) Uani 1 1 d .
H11 H 1.2305 0.4117 0.8376 0.044 Uiso 1 1 d R
C12 C 1.36555(16) 0.4077(5) 0.80964(15) 0.0389(9) Uani 1 1 d .
H12 H 1.3469 0.4880 0.7832 0.047 Uiso 1 1 d R
C13 C 1.42556(17) 0.4716(5) 0.84033(16) 0.0430(10) Uani 1 1 d .
H13A H 1.4166 0.5740 0.8621 0.052 Uiso 1 1 d R
H13B H 1.4628 0.4933 0.8174 0.052 Uiso 1 1 d R
C14 C 1.43391(16) 0.1717(5) 0.82814(15) 0.0363(9) Uani 1 1 d .
C15 C 1.36462(16) 0.2911(5) 0.89610(15) 0.0363(9) Uani 1 1 d .
C16 C 1.27324(16) 0.2292(5) 0.95112(14) 0.0358(9) Uani 1 1 d .
C17 C 1.23158(16) 0.3003(5) 0.91186(14) 0.0332(8) Uani 1 1 d .
C18 C 1.32246(17) 0.3575(5) 0.85652(14) 0.0352(9) Uani 1 1 d .
C19 C 1.39223(16) 0.2367(5) 0.78946(14) 0.0366(9) Uani 1 1 d .
C20 C 1.27767(17) 0.1880(6) 0.71132(16) 0.0451(10) Uani 1 1 d .
C21 C 1.24094(18) 0.2553(6) 0.66552(16) 0.0517(11) Uani 1 1 d .
H21A H 1.1950 0.2422 0.6720 0.078 Uiso 1 1 d R
H21B H 1.2528 0.1905 0.6341 0.078 Uiso 1 1 d R
H21C H 1.2510 0.3772 0.6604 0.078 Uiso 1 1 d R
C22 C 1.56566(17) 0.0139(6) 0.86206(18) 0.0473(11) Uani 1 1 d .
C23 C 1.60257(19) -0.0599(6) 0.90733(18) 0.0608(13) Uani 1 1 d .
H23A H 1.6456 -0.0102 0.9080 0.091 Uiso 1 1 d R
H23B H 1.6056 -0.1850 0.9035 0.091 Uiso 1 1 d R
H23C H 1.5805 -0.0325 0.9400 0.091 Uiso 1 1 d R

loop_
_atom_site_aniso_label
_atom_site_aniso_U_11
_atom_site_aniso_U_22
_atom_site_aniso_U_33
_atom_site_aniso_U_23
_atom_site_aniso_U_13
_atom_site_aniso_U_12
Br1 0.0670(3) 0.0660(3) 0.0401(2) 0.0084(2) 0.0009(2) -0.0094(2)
Br2 0.0437(2) 0.1091(5) 0.0525(3) 0.0088(3) 0.0004(2) -0.0022(3)
O1 0.0348(13) 0.063(2) 0.0356(14) 0.0048(14) -0.0008(11) -0.0009(13)
O2 0.0446(16) 0.118(3) 0.060(2) 0.029(2) -0.0014(16) -0.0207(18)
O3 0.0365(13) 0.0452(18) 0.0507(17) 0.0153(14) 0.0010(12) 0.0051(12)
O4 0.0524(18) 0.102(3) 0.106(3) 0.062(3) -0.0193(19) -0.0250(19)
C1 0.0291(17) 0.052(3) 0.037(2) 0.002(2) 0.0002(16) -0.0011(18)
C2 0.041(2) 0.051(3) 0.041(2) -0.008(2) 0.0043(17) -0.001(2)
C3 0.0395(19) 0.035(3) 0.055(3) -0.001(2) 0.0072(19) 0.0062(18)
C4 0.0290(17) 0.043(3) 0.044(2) 0.008(2) 0.0024(16) 0.0017(17)
C5 0.0364(18) 0.043(3) 0.040(2) -0.003(2) -0.0072(16) 0.0045(17)
C6 0.0451(19) 0.030(2) 0.0293(19) -0.0017(17) -0.0075(16) 0.0052(17)
C7 0.053(2) 0.032(2) 0.032(2) -0.0040(18) -0.0079(18) 0.0024(19)
C8 0.055(2) 0.029(2) 0.034(2) -0.0039(18) -0.0033(18) -0.0017(19)
C9 0.0422(19) 0.041(3) 0.039(2) -0.0037(19) -0.0046(17) -0.0023(18)
C10 0.0401(18) 0.035(2) 0.035(2) -0.0060(18) -0.0070(15) 0.0046(17)
C11 0.0429(19) 0.029(2) 0.038(2) 0.0019(18) -0.0071(17) 0.0039(17)
C12 0.042(2) 0.031(2) 0.043(2) 0.0066(18) -0.0039(17) 0.0071(17)
C13 0.045(2) 0.035(2) 0.048(2) -0.004(2) -0.0002(18) 0.0015(18)
C14 0.0330(17) 0.037(3) 0.039(2) 0.0009(19) -0.0019(16) 0.0013(17)
C15 0.0387(18) 0.029(2) 0.041(2) -0.0082(18) -0.0069(16) 0.0044(16)
C16 0.0432(19) 0.029(2) 0.035(2) -0.0044(18) -0.0057(15) 0.0025(18)
C17 0.0401(18) 0.023(2) 0.036(2) -0.0061(17) -0.0047(15) 0.0025(16)
C18 0.046(2) 0.024(2) 0.036(2) -0.0015(17) -0.0001(17) 0.0054(17)
C19 0.0358(17) 0.038(3) 0.036(2) -0.0002(19) 0.0014(15) 0.0031(17)
C20 0.0372(19) 0.054(3) 0.044(2) 0.001(2) -0.0002(17) -0.0062(19)
C21 0.045(2) 0.058(3) 0.053(2) 0.005(2) -0.0085(19) 0.002(2)
C22 0.038(2) 0.049(3) 0.055(3) 0.010(2) -0.0015(19) 0.0054(19)
C23 0.050(2) 0.073(4) 0.060(3) 0.017(3) -0.010(2) 0.012(2)

loop_
_atom_type_symbol
_atom_type_description
_atom_type_scat_dispersion_real
_atom_type_scat_dispersion_imag
_atom_type_scat_source
C C 0.0033 0.0016 'International Tables Vol C Tables 4.2.6.8 and 6.1.1.4'
H H 0.0000 0.0000 'International Tables Vol C Tables 4.2.6.8 and 6.1.1.4'
O O 0.0106 0.0060 'International Tables Vol C Tables 4.2.6.8 and 6.1.1.4'
Br Br -0.2901 2.4595 'International Tables Vol C Tables 4.2.6.8 and 6.1.1.4'

loop_
_geom_angle_atom_site_label_1
_geom_angle_atom_site_label_2
_geom_angle_atom_site_label_3
_geom_angle
C20 O1 C1 116.1(3)
C22 O3 C4 116.2(3)
C19 C1 C2 121.0(3)
C19 C1 O1 120.6(4)
C2 C1 O1 118.3(3)
C3 C2 C1 119.4(4)
C2 C3 C4 120.1(4)
C14 C4 C3 120.4(3)
C14 C4 O3 120.2(3)
C3 C4 O3 119.3(3)
C14 C5 C15 105.1(3)
C14 C5 C13 98.7(3)
C15 C5 C13 99.5(3)
C15 C6 C16 119.2(3)
C8 C7 C16 121.0(3)
C7 C8 C9 119.9(4)
C7 C8 Br1 118.7(3)
C9 C8 Br1 121.3(3)
C10 C9 C8 120.8(3)
C10 C9 Br2 119.0(3)
C8 C9 Br2 120.2(3)
C9 C10 C17 120.7(3)
C18 C11 C17 118.4(3)
C19 C12 C18 104.7(3)
C19 C12 C13 98.8(3)
C18 C12 C13 99.1(3)
C12 C13 C5 94.7(3)
C4 C14 C19 120.2(4)
C4 C14 C5 133.5(3)
C19 C14 C5 106.3(3)
C6 C15 C18 121.2(3)
C6 C15 C5 132.6(3)
C18 C15 C5 106.2(3)
C7 C16 C17 119.0(3)
C7 C16 C6 121.7(3)
C17 C16 C6 119.2(3)
C10 C17 C11 121.3(3)
C10 C17 C16 118.5(3)
C11 C17 C16 120.2(3)
C11 C18 C15 121.8(3)
C11 C18 C12 132.0(3)
C15 C18 C12 106.2(3)
C1 C19 C14 118.8(3)
C1 C19 C12 133.8(3)
C14 C19 C12 107.4(3)
O2 C20 O1 122.1(4)
O2 C20 C21 126.7(3)
O1 C20 C21 111.2(3)
O4 C22 O3 122.6(4)
O4 C22 C23 126.5(4)
O3 C22 C23 110.9(4)

loop_
_geom_bond_atom_site_label_1
_geom_bond_atom_site_label_2
_geom_bond_distance
Br1 C8 1.894(4)
Br2 C9 1.899(4)
O1 C20 1.352(4)
O1 C1 1.411(4)
O2 C20 1.190(5)
O3 C22 1.353(4)
O3 C4 1.409(4)
O4 C22 1.178(5)
C1 C19 1.383(5)
C1 C2 1.388(5)
C2 C3 1.377(5)
C3 C4 1.389(5)
C4 C14 1.369(5)
C5 C14 1.526(5)
C5 C15 1.527(5)
C5 C13 1.553(5)
C6 C15 1.354(5)
C6 C16 1.428(5)
C7 C8 1.366(5)
C7 C16 1.417(5)
C8 C9 1.408(5)
C9 C10 1.367(5)
C10 C17 1.416(5)
C11 C18 1.357(5)
C11 C17 1.424(5)
C12 C19 1.517(5)
C12 C18 1.536(5)
C12 C13 1.547(5)
C14 C19 1.399(5)
C15 C18 1.425(5)
C16 C17 1.426(5)
C20 C21 1.482(5)
C22 C23 1.492(6)
